data_4301627
loop_
_publ_author_name
'Ting Hu'
'Li Qin'
'Fang Kong'
'Yong Zhou'
'Jiang-Gao Mao'

_publ_section_title
;
Ln3Pb3(IO3)13(\m3-O) (Ln = La-Nd): New Types of Second-Order Nonlinear
Optical Materials Containing Two Types of Lone Pair Cations
;
_journal_name_full 'Inorganic Chemistry'
_journal_page_first 2193
_journal_page_last 2199
_journal_paper_doi 10.1021/ic8022375
_journal_volume 48
_journal_year 2009
_chemical_formula_sum 'I13 Nd3 O40 Pb3'
_chemical_formula_weight 3343.99
_chemical_name_systematic
; 
 ? 
;
_space_group_IT_number 161
_symmetry_cell_setting trigonal
_symmetry_space_group_name_Hall 'R 3 -2"c'
_symmetry_space_group_name_H-M 'R 3 c :H'
_atom_sites_solution_hydrogens none
_atom_sites_solution_primary direct
_atom_sites_solution_secondary difmap
_audit_creation_method SHELXL-97
_cell_angle_alpha 90.00
_cell_angle_beta 90.00
_cell_angle_gamma 120.00
_cell_formula_units_Z 6
_cell_length_a 22.0107(11)
_cell_length_b 22.0107(11)
_cell_length_c 13.5549(19)
_cell_measurement_reflns_used 5303
_cell_measurement_temperature 293(2)
_cell_measurement_theta_max 27.4758
_cell_measurement_theta_min 3.1893
_cell_volume 5687.1(9)
_computing_cell_refinement 'CrystalClear (Rigaku/MSC Inc., 2005)'
_computing_data_collection 'CrystalClear (Rigaku/MSC Inc., 2005)'
_computing_data_reduction 'CrystalClear (Rigaku/MSC Inc., 2005)'
_computing_structure_refinement 'SHELXL-97 (Sheldrick, 1997)'
_computing_structure_solution 'SHELXS-97 (Sheldrick, 1990)'
_diffrn_ambient_temperature 293(2)
_diffrn_measured_fraction_theta_full 0.999
_diffrn_measured_fraction_theta_max 0.999
_diffrn_measurement_device_type 'Rigaku Mercury CCD'
_diffrn_measurement_method CCD_Profile_fitting
_diffrn_radiation_monochromator graphite
_diffrn_radiation_source 'fine-focus sealed tube'
_diffrn_radiation_type MoK\a
_diffrn_radiation_wavelength 0.71073
_diffrn_reflns_av_R_equivalents 0.0510
_diffrn_reflns_av_sigmaI/netI 0.0430
_diffrn_reflns_limit_h_max 28
_diffrn_reflns_limit_h_min -22
_diffrn_reflns_limit_k_max 27
_diffrn_reflns_limit_k_min -28
_diffrn_reflns_limit_l_max 17
_diffrn_reflns_limit_l_min -16
_diffrn_reflns_number 14230
_diffrn_reflns_theta_full 27.49
_diffrn_reflns_theta_max 27.49
_diffrn_reflns_theta_min 3.19
_exptl_absorpt_coefficient_mu 28.020
_exptl_absorpt_correction_T_max 1.000
_exptl_absorpt_correction_T_min 0.5126
_exptl_absorpt_correction_type multi-scan
_exptl_crystal_colour purple
_exptl_crystal_density_diffrn 5.858
_exptl_crystal_density_method 'not measured'
_exptl_crystal_description Prism
_exptl_crystal_F_000 8610
_exptl_crystal_size_max 0.1200
_exptl_crystal_size_mid 0.0500
_exptl_crystal_size_min 0.0500
_refine_diff_density_max 3.158
_refine_diff_density_min -4.365
_refine_diff_density_rms 0.523
_refine_ls_abs_structure_details 'Flack H D (1983), Acta Cryst. A39, 876-881'
_refine_ls_abs_structure_Flack 0.958(14)
_refine_ls_extinction_coef 0.000025(9)
_refine_ls_extinction_expression Fc^*^=kFc[1+0.001xFc^2^\l^3^/sin(2\q)]^-1/4^
_refine_ls_extinction_method SHELXL
_refine_ls_goodness_of_fit_ref 1.050
_refine_ls_hydrogen_treatment none
_refine_ls_matrix_type full
_refine_ls_number_parameters 174
_refine_ls_number_reflns 2866
_refine_ls_number_restraints 1
_refine_ls_restrained_S_all 1.049
_refine_ls_R_factor_all 0.0511
_refine_ls_R_factor_gt 0.0504
_refine_ls_shift/su_max 0.000
_refine_ls_shift/su_mean 0.000
_refine_ls_structure_factor_coef Fsqd
_refine_ls_weighting_details 'calc w=1/[\s^2^(Fo^2^)+(0.0883P)^2^+457.4034P] where P=(Fo^2^+2Fc^2^)/3'
_refine_ls_weighting_scheme calc
_refine_ls_wR_factor_gt 0.1345
_refine_ls_wR_factor_ref 0.1358
_reflns_number_gt 2817
_reflns_number_total 2866
_reflns_threshold_expression >2sigma(I)
_cod_data_source_file ic8022375_si_001_4.cif
_cod_data_source_block Nd
_cod_depositor_comments
;
The following automatic conversions were performed:
'_symmetry_cell_setting' value 'Trigonal' changed to 'trigonal' according
to '/home/saulius/struct/CIF-dictionaries/cif_core.dic' dictionary named
'cif_core.dic' version 2.4.1 from
2010-06-29.

'_exptl_absorpt_correction_type' value 'Multi-scan' changed
to 'multi-scan' according to
'/home/saulius/struct/CIF-dictionaries/cif_core.dic' dictionary named
'cif_core.dic' version 2.4.1 from 2010-06-29.

Automatic conversion script
Id: cif_fix_enum 1527 2010-12-29 10:47:43Z saulius 
;
_cod_original_sg_symbol_H-M 'R 3 c'
_cod_database_code 4301627

loop_
_symmetry_equiv_pos_as_xyz
'x, y, z'
'-y, x-y, z'
'-x+y, -x, z'
'-y, -x, z+1/2'
'-x+y, y, z+1/2'
'x, x-y, z+1/2'
'x+2/3, y+1/3, z+1/3'
'-y+2/3, x-y+1/3, z+1/3'
'-x+y+2/3, -x+1/3, z+1/3'
'-y+2/3, -x+1/3, z+5/6'
'-x+y+2/3, y+1/3, z+5/6'
'x+2/3, x-y+1/3, z+5/6'
'x+1/3, y+2/3, z+2/3'
'-y+1/3, x-y+2/3, z+2/3'
'-x+y+1/3, -x+2/3, z+2/3'
'-y+1/3, -x+2/3, z+7/6'
'-x+y+1/3, y+2/3, z+7/6'
'x+1/3, x-y+2/3, z+7/6'

loop_
_atom_site_label
_atom_site_type_symbol
_atom_site_fract_x
_atom_site_fract_y
_atom_site_fract_z
_atom_site_U_iso_or_equiv
_atom_site_adp_type
_atom_site_occupancy
_atom_site_symmetry_multiplicity
_atom_site_calc_flag
_atom_site_refinement_flags
_atom_site_disorder_assembly
_atom_site_disorder_group
Nd1 Nd 0.16184(5) 0.19757(5) 0.94099(6) 0.0108(2) Uani 1 1 d . . .
Pb1 Pb 0.11886(7) 0.10532(6) 1.22510(11) 0.0339(4) Uani 0.758(5) 1 d P . .
Pb1' Pb 0.1147(2) 0.0688(2) 1.1703(3) 0.0339(4) Uani 0.24 1 d P . .
I1 I 0.18951(8) 0.04423(8) 1.01355(12) 0.0300(4) Uani 1 1 d . . .
I2 I 0.11671(6) 0.26109(6) 1.18535(8) 0.0133(3) Uani 1 1 d . . .
I3 I 0.30585(6) 0.30148(6) 1.14615(9) 0.0142(3) Uani 1 1 d . . .
I4 I 0.16261(6) 0.37848(6) 0.92717(8) 0.0128(3) Uani 1 1 d . . .
I5 I 0.0000 0.0000 1.42200(17) 0.0237(5) Uani 1 3 d S . .
O1 O 0.1098(11) -0.0327(11) 0.9729(15) 0.042(4) Uiso 1 1 d . . .
O2 O 0.1477(10) 0.0989(8) 1.0383(10) 0.027(4) Uani 1 1 d . . .
O3 O 0.186(2) 0.0180(11) 1.145(3) 0.116(17) Uani 1 1 d . . .
O4 O 0.1459(6) 0.2077(7) 1.1179(11) 0.016(3) Uani 1 1 d . . .
O5 O 0.1986(9) 0.3348(9) 1.2217(14) 0.032(4) Uani 1 1 d . . .
O6 O 0.0998(8) 0.2064(8) 1.2947(11) 0.025(3) Uiso 1 1 d . . .
O7 O 0.3838(8) 0.2908(7) 1.1474(10) 0.019(3) Uani 1 1 d . . .
O8 O 0.2805(8) 0.2729(9) 1.0211(12) 0.026(3) Uani 1 1 d . . .
O9 O 0.3504(9) 0.3937(8) 1.1298(14) 0.032(4) Uani 1 1 d . . .
O10 O 0.1812(8) 0.4345(7) 1.0336(10) 0.019(3) Uani 1 1 d . . .
O11 O 0.1594(7) 0.3029(7) 0.9873(11) 0.020(3) Uani 1 1 d . . .
O12 O 0.2500(8) 0.4180(8) 0.8810(13) 0.027(3) Uani 1 1 d . . .
O13 O 0.0734(9) 0.0015(10) 1.3572(14) 0.033(3) Uani 1 1 d . . .
O14 O 0.0000 0.0000 1.142(4) 0.11(2) Uani 1 3 d S . .

loop_
_atom_site_aniso_label
_atom_site_aniso_U_11
_atom_site_aniso_U_22
_atom_site_aniso_U_33
_atom_site_aniso_U_23
_atom_site_aniso_U_13
_atom_site_aniso_U_12
Nd1 0.0114(4) 0.0116(4) 0.0104(4) -0.0005(3) 0.0000(3) 0.0064(3)
Pb1 0.0331(6) 0.0273(6) 0.0442(8) 0.0109(5) 0.0089(5) 0.0174(5)
Pb1' 0.0331(6) 0.0273(6) 0.0442(8) 0.0109(5) 0.0089(5) 0.0174(5)
I1 0.0331(8) 0.0286(7) 0.0296(8) -0.0001(6) -0.0013(6) 0.0164(6)
I2 0.0154(5) 0.0143(5) 0.0108(5) 0.0000(4) 0.0021(4) 0.0080(4)
I3 0.0103(5) 0.0155(5) 0.0172(6) -0.0003(4) 0.0013(4) 0.0069(4)
I4 0.0138(5) 0.0132(5) 0.0126(5) -0.0003(4) 0.0013(4) 0.0077(4)
I5 0.0276(7) 0.0276(7) 0.0159(10) 0.000 0.000 0.0138(4)
O2 0.059(11) 0.036(9) 0.010(7) -0.004(6) 0.004(6) 0.041(9)
O3 0.16(3) 0.022(10) 0.11(2) 0.017(12) -0.11(2) 0.001(14)
O4 0.008(6) 0.014(6) 0.026(7) 0.011(5) 0.012(5) 0.006(5)
O5 0.025(7) 0.023(8) 0.044(10) -0.004(7) 0.008(7) 0.009(6)
O7 0.022(7) 0.025(7) 0.008(6) -0.002(5) 0.009(5) 0.011(6)
O8 0.017(7) 0.036(8) 0.022(8) 0.011(6) 0.004(6) 0.010(7)
O9 0.033(9) 0.018(7) 0.046(11) -0.003(7) -0.012(8) 0.013(7)
O10 0.027(7) 0.022(7) 0.017(7) -0.010(5) -0.006(5) 0.020(6)
O11 0.017(7) 0.017(6) 0.023(7) -0.005(5) 0.007(5) 0.007(5)
O12 0.019(7) 0.029(8) 0.038(9) 0.010(7) 0.014(7) 0.015(6)
O13 0.033(9) 0.035(9) 0.033(9) 0.002(7) 0.006(7) 0.019(8)
O14 0.14(4) 0.14(4) 0.06(4) 0.000 0.000 0.070(19)

loop_
_atom_type_symbol
_atom_type_description
_atom_type_scat_dispersion_real
_atom_type_scat_dispersion_imag
_atom_type_scat_source
O O 0.0106 0.0060 'International Tables Vol C Tables 4.2.6.8 and 6.1.1.4'
I I -0.4742 1.8119 'International Tables Vol C Tables 4.2.6.8 and 6.1.1.4'
Nd Nd -0.1943 3.0179 'International Tables Vol C Tables 4.2.6.8 and 6.1.1.4'
Pb Pb -3.3944 10.1111 'International Tables Vol C Tables 4.2.6.8 and 6.1.1.4'

loop_
_geom_angle_atom_site_label_1
_geom_angle_atom_site_label_2
_geom_angle_atom_site_label_3
_geom_angle
_geom_angle_site_symmetry_1
_geom_angle_site_symmetry_3
_geom_angle_publ_flag
O6 Nd1 O2 133.1(6) 5_554 . ?
O6 Nd1 O11 83.2(5) 5_554 . ?
O2 Nd1 O11 131.3(5) . . ?
O6 Nd1 O10 98.4(5) 5_554 10_554 ?
O2 Nd1 O10 71.3(5) . 10_554 ?
O11 Nd1 O10 145.0(5) . 10_554 ?
O6 Nd1 O4 134.8(5) 5_554 . ?
O2 Nd1 O4 65.8(4) . . ?
O11 Nd1 O4 65.6(5) . . ?
O10 Nd1 O4 126.1(4) 10_554 . ?
O6 Nd1 O7 63.5(5) 5_554 15_554 ?
O2 Nd1 O7 141.2(5) . 15_554 ?
O11 Nd1 O7 78.3(5) . 15_554 ?
O10 Nd1 O7 71.5(5) 10_554 15_554 ?
O4 Nd1 O7 133.1(4) . 15_554 ?
O6 Nd1 O1 71.4(6) 5_554 2 ?
O2 Nd1 O1 82.4(6) . 2 ?
O11 Nd1 O1 81.7(6) . 2 ?
O10 Nd1 O1 132.2(6) 10_554 2 ?
O4 Nd1 O1 72.3(6) . 2 ?
O7 Nd1 O1 132.3(6) 15_554 2 ?
O6 Nd1 O8 134.7(5) 5_554 . ?
O2 Nd1 O8 89.0(6) . . ?
O11 Nd1 O8 76.8(5) . . ?
O10 Nd1 O8 77.7(5) 10_554 . ?
O4 Nd1 O8 70.7(5) . . ?
O7 Nd1 O8 72.8(5) 15_554 . ?
O1 Nd1 O8 142.2(6) 2 . ?
O6 Nd1 O13 66.4(5) 5_554 6_554 ?
O2 Nd1 O13 67.0(6) . 6_554 ?
O11 Nd1 O13 137.3(5) . 6_554 ?
O10 Nd1 O13 71.8(5) 10_554 6_554 ?
O4 Nd1 O13 116.2(5) . 6_554 ?
O7 Nd1 O13 110.6(5) 15_554 6_554 ?
O1 Nd1 O13 61.1(6) 2 6_554 ?
O8 Nd1 O13 145.8(5) . 6_554 ?
Pb1' Pb1 O12 90.2(5) . 8 ?
Pb1' Pb1 O4 99.7(4) . . ?
O12 Pb1 O4 78.1(4) 8 . ?
Pb1' Pb1 O2 38.7(4) . . ?
O12 Pb1 O2 74.2(6) 8 . ?
O4 Pb1 O2 62.1(4) . . ?
Pb1' Pb1 O6 153.8(4) . . ?
O12 Pb1 O6 101.4(5) 8 . ?
O4 Pb1 O6 60.8(5) . . ?
O2 Pb1 O6 122.3(5) . . ?
Pb1' Pb1 O13 88.1(5) . . ?
O12 Pb1 O13 109.5(5) 8 . ?
O4 Pb1 O13 169.3(5) . . ?
O2 Pb1 O13 126.6(5) . . ?
O6 Pb1 O13 109.4(5) . . ?
Pb1' Pb1 O14 52.0(7) . . ?
O12 Pb1 O14 142.1(9) 8 . ?
O4 Pb1 O14 102.8(9) . . ?
O2 Pb1 O14 73.2(12) . . ?
O6 Pb1 O14 112.1(4) . . ?
O13 Pb1 O14 76.2(11) . . ?
Pb1 Pb1' O2 121.0(5) . . ?
Pb1 Pb1' O14 105.9(11) . . ?
O2 Pb1' O14 100.2(16) . . ?
Pb1 Pb1' O3 129.3(7) . . ?
O2 Pb1' O3 78.5(9) . . ?
O14 Pb1' O3 116.4(7) . . ?
Pb1 Pb1' O12 66.6(4) . 8 ?
O2 Pb1' O12 81.8(7) . 8 ?
O14 Pb1' O12 171.9(7) . 8 ?
O3 Pb1' O12 71.6(7) . 8 ?
Pb1 Pb1' I1 144.0(3) . . ?
O2 Pb1' I1 39.6(4) . . ?
O14 Pb1' I1 107.6(13) . . ?
O3 Pb1' I1 39.7(8) . . ?
O12 Pb1' I1 79.1(4) 8 . ?
O1 I1 O3 97.4(10) . . ?
O1 I1 O2 95.7(9) . . ?
O3 I1 O2 93.9(14) . . ?
O1 I1 Pb1' 91.3(7) . . ?
O3 I1 Pb1' 54.2(14) . . ?
O2 I1 Pb1' 40.8(5) . . ?
O5 I2 O6 98.9(8) . . ?
O5 I2 O4 101.6(7) . . ?
O6 I2 O4 90.2(6) . . ?
O9 I3 O8 100.3(8) . . ?
O9 I3 O7 97.5(7) . . ?
O8 I3 O7 96.3(7) . . ?
O12 I4 O10 97.3(7) . . ?
O12 I4 O11 98.2(7) . . ?
O10 I4 O11 99.1(6) . . ?
O13 I5 O13 98.8(8) 3 . ?
O13 I5 O13 98.8(8) 3 2 ?
O13 I5 O13 98.8(8) . 2 ?
I1 O1 Nd1 152.9(11) . 3 ?
I1 O2 Pb1' 99.7(7) . . ?
I1 O2 Nd1 126.4(7) . . ?
Pb1' O2 Nd1 132.3(6) . . ?
I1 O2 Pb1 114.6(7) . . ?
Pb1' O2 Pb1 20.3(2) . . ?
Nd1 O2 Pb1 113.7(5) . . ?
I1 O3 Pb1' 86.1(10) . . ?
I2 O4 Nd1 131.0(7) . . ?
I2 O4 Pb1 106.6(6) . . ?
Nd1 O4 Pb1 117.9(5) . . ?
I2 O6 Nd1 130.2(8) . 5 ?
I2 O6 Pb1 101.5(6) . . ?
Nd1 O6 Pb1 124.5(6) 5 . ?
I3 O7 Nd1 135.9(6) . 8 ?
I3 O8 Nd1 132.2(7) . . ?
I4 O10 Nd1 137.4(7) . 16_554 ?
I4 O11 Nd1 138.3(8) . . ?
I4 O12 Pb1 115.9(7) . 15_554 ?
I4 O12 Pb1' 106.0(6) . 15_554 ?
Pb1 O12 Pb1' 23.19(17) 15_554 15_554 ?
I5 O13 Pb1 106.6(8) . . ?
I5 O13 Nd1 123.8(9) . 6 ?
Pb1 O13 Nd1 121.4(6) . 6 ?
Pb1' O14 Pb1' 117.1(9) 3 . ?
Pb1' O14 Pb1' 117.1(9) 3 2 ?
Pb1' O14 Pb1' 117.1(9) . 2 ?
Pb1' O14 Pb1 126.1(16) 3 . ?
Pb1' O14 Pb1 22.1(3) . . ?
Pb1' O14 Pb1 97.1(9) 2 . ?
Pb1' O14 Pb1 22.1(3) 3 3 ?
Pb1' O14 Pb1 97.1(9) . 3 ?
Pb1' O14 Pb1 126.1(16) 2 3 ?
Pb1 O14 Pb1 104.0(13) . 3 ?
Pb1' O14 Pb1 97.1(9) 3 2 ?
Pb1' O14 Pb1 126.1(16) . 2 ?
Pb1' O14 Pb1 22.1(3) 2 2 ?
Pb1 O14 Pb1 104.0(13) . 2 ?
Pb1 O14 Pb1 104.0(13) 3 2 ?

loop_
_geom_bond_atom_site_label_1
_geom_bond_atom_site_label_2
_geom_bond_distance
_geom_bond_site_symmetry_2
_geom_bond_publ_flag
Nd1 O6 2.385(16) 5_554 ?
Nd1 O2 2.425(15) . ?
Nd1 O11 2.429(14) . ?
Nd1 O10 2.441(13) 10_554 ?
Nd1 O4 2.450(15) . ?
Nd1 O7 2.495(15) 15_554 ?
Nd1 O1 2.51(2) 2 ?
Nd1 O8 2.533(16) . ?
Nd1 O13 2.709(18) 6_554 ?
Pb1 Pb1' 1.064(5) . ?
Pb1 O12 2.481(16) 8 ?
Pb1 O4 2.491(13) . ?
Pb1 O2 2.632(14) . ?
Pb1 O6 2.636(15) . ?
Pb1 O13 2.673(19) . ?
Pb1 O14 2.73(2) . ?
Pb1' O2 1.921(15) . ?
Pb1' O14 2.234(11) . ?
Pb1' O3 2.36(4) . ?
Pb1' O12 2.703(16) 8 ?
Pb1' I1 2.900(4) . ?
I1 O1 1.81(2) . ?
I1 O3 1.86(3) . ?
I1 O2 1.874(14) . ?
I2 O5 1.788(17) . ?
I2 O6 1.826(15) . ?
I2 O4 1.839(13) . ?
I3 O9 1.773(16) . ?
I3 O8 1.797(16) . ?
I3 O7 1.845(15) . ?
I4 O12 1.783(14) . ?
I4 O10 1.806(13) . ?
I4 O11 1.822(15) . ?
I5 O13 1.826(17) 3 ?
I5 O13 1.826(17) . ?
I5 O13 1.826(17) 2 ?
O1 Nd1 2.51(2) 3 ?
O6 Nd1 2.385(16) 5 ?
O7 Nd1 2.495(15) 8 ?
O10 Nd1 2.441(13) 16_554 ?
O12 Pb1 2.481(16) 15_554 ?
O12 Pb1' 2.703(16) 15_554 ?
O13 Nd1 2.709(18) 6 ?
O14 Pb1' 2.234(11) 3 ?
O14 Pb1' 2.234(11) 2 ?
O14 Pb1 2.73(2) 3 ?
O14 Pb1 2.73(2) 2 ?
